data_4314893
loop_
_publ_author_name
'Aur\'elie Guenet'
'Ernest Graf'
'Nathalie Kyritsakas'
'Mir Wais Hosseini'

_publ_contact_author
; Prof Mir Wais Hosseini
  Laboratoire de Chimie de Coordination Organique, 
  UMR CNRS 7140, Universit\'e de Strasbourg,
  F-67000 Strasbourg, France 
;
_publ_contact_author_email hosseini@unistra.fr
_publ_contact_author_fax '33 3 68 85 13 23'
_publ_contact_author_phone '33 3 68 85 13 25'
_publ_section_title
;
 Design and Synthesis of Sn-Porphyrin Based Molecular Gates
;
_journal_name_full 'Inorganic Chemistry'
_journal_page_first 1872
_journal_page_last 1883
_journal_paper_doi 10.1021/ic902265e
_journal_volume 49
_journal_year 2010
_chemical_formula_moiety 'C58 H42 N4 O4 Sn'
_chemical_formula_sum 'C58 H42 N4 O4 Sn'
_chemical_formula_weight 977.65
_chemical_name_systematic
;
 ?
;
_space_group_IT_number 14
_symmetry_cell_setting monoclinic
_symmetry_space_group_name_Hall '-P 2ybc'
_symmetry_space_group_name_H-M 'P 1 21/c 1'
_atom_sites_solution_hydrogens geom
_atom_sites_solution_primary direct
_atom_sites_solution_secondary difmap
_audit_creation_method SHELXL-97
_cell_angle_alpha 90.00
_cell_angle_beta 94.580(7)
_cell_angle_gamma 90.00
_cell_formula_units_Z 2
_cell_length_a 8.1064(15)
_cell_length_b 24.374(7)
_cell_length_c 11.057(3)
_cell_measurement_reflns_used 400
_cell_measurement_temperature 173(2)
_cell_measurement_theta_max 22.05
_cell_measurement_theta_min 3.11
_cell_volume 2177.7(10)
_computing_cell_refinement 'Bruker SMART'
_computing_data_collection 'Bruker SMART'
_computing_data_reduction 'Bruker SAINT'
_computing_molecular_graphics 'Bruker SHELXTL'
_computing_publication_material 'Bruker SHELXTL'
_computing_structure_refinement 'SHELXL-97 (Sheldrick, 1997)'
_computing_structure_solution 'SHELXS-97 (Sheldrick, 1990)'
_diffrn_ambient_temperature 173(2)
_diffrn_measured_fraction_theta_full 0.983
_diffrn_measured_fraction_theta_max 0.983
_diffrn_measurement_device_type 'CCD area detector'
_diffrn_measurement_method 'phi and omega scans'
_diffrn_radiation_monochromator graphite
_diffrn_radiation_source 'fine-focus sealed tube'
_diffrn_radiation_type MoK\a
_diffrn_radiation_wavelength 0.71073
_diffrn_reflns_av_R_equivalents 0.0662
_diffrn_reflns_av_sigmaI/netI 0.0958
_diffrn_reflns_limit_h_max 3
_diffrn_reflns_limit_h_min -10
_diffrn_reflns_limit_k_max 30
_diffrn_reflns_limit_k_min -31
_diffrn_reflns_limit_l_max 14
_diffrn_reflns_limit_l_min -14
_diffrn_reflns_number 12436
_diffrn_reflns_theta_full 27.51
_diffrn_reflns_theta_max 27.51
_diffrn_reflns_theta_min 2.03
_exptl_absorpt_coefficient_mu 0.644
_exptl_absorpt_correction_T_max 0.9872
_exptl_absorpt_correction_T_min 0.9503
_exptl_absorpt_correction_type multi-scan
_exptl_absorpt_process_details sadabs
_exptl_crystal_colour violet
_exptl_crystal_density_diffrn 1.491
_exptl_crystal_density_meas ?
_exptl_crystal_density_method 'not measured'
_exptl_crystal_description needle
_exptl_crystal_F_000 1000
_exptl_crystal_size_max 0.08
_exptl_crystal_size_mid 0.06
_exptl_crystal_size_min 0.02
_refine_diff_density_max 1.188
_refine_diff_density_min -0.793
_refine_diff_density_rms 0.104
_refine_ls_extinction_method none
_refine_ls_goodness_of_fit_ref 1.053
_refine_ls_hydrogen_treatment riding
_refine_ls_matrix_type full
_refine_ls_number_parameters 305
_refine_ls_number_reflns 4933
_refine_ls_number_restraints 0
_refine_ls_restrained_S_all 1.053
_refine_ls_R_factor_all 0.0898
_refine_ls_R_factor_gt 0.0456
_refine_ls_shift/su_max 0.000
_refine_ls_shift/su_mean 0.000
_refine_ls_structure_factor_coef Fsqd
_refine_ls_weighting_details 'calc w=1/[\s^2^(Fo^2^)+(0.0150P)^2^+2.0000P] where P=(Fo^2^+2Fc^2^)/3'
_refine_ls_weighting_scheme calc
_refine_ls_wR_factor_gt 0.0863
_refine_ls_wR_factor_ref 0.0965
_reflns_number_gt 3188
_reflns_number_total 4933
_reflns_threshold_expression >2sigma(I)
_cod_data_source_file ic902265e_si_007.cif
_cod_data_source_block compound33
_cod_depositor_comments
;
The following automatic conversions were performed:

'_symmetry_cell_setting' value 'Monoclinic' changed to 'monoclinic'
according to the built-in table from CIF Core dictionary named
'cif_core.dic' version 2.4.1 from 2010-06-29.

Automatic conversion script
Id: cif_fix_values 1646 2011-03-28 12:23:43Z adriana 

The following automatic conversions were performed:

'_exptl_crystal_density_meas' value 'none' was changed to '?' - the
value is perceived as not measured.

Automatic conversion script
Id: cif_fix_values 3008 2015-01-20 13:52:24Z robertas 
;
_cod_original_cell_volume 2177.8(10)
_cod_database_code 4314893

loop_
_symmetry_equiv_pos_as_xyz
'x, y, z'
'-x, y+1/2, -z+1/2'
'-x, -y, -z'
'x, -y-1/2, z-1/2'

loop_
_atom_site_label
_atom_site_type_symbol
_atom_site_fract_x
_atom_site_fract_y
_atom_site_fract_z
_atom_site_U_iso_or_equiv
_atom_site_adp_type
_atom_site_occupancy
_atom_site_symmetry_multiplicity
_atom_site_calc_flag
_atom_site_refinement_flags
_atom_site_disorder_assembly
_atom_site_disorder_group
Sn1 Sn 0.5000 0.5000 0.5000 0.01615(10) Uani 1 2 d S . .
N1 N 0.4644(4) 0.43172(12) 0.6098(3) 0.0181(7) Uani 1 1 d . . .
C1 C 0.5551(4) 0.38401(15) 0.6125(3) 0.0179(8) Uani 1 1 d . . .
C2 C 0.4835(5) 0.34628(16) 0.6928(3) 0.0226(9) Uani 1 1 d . . .
H2 H 0.5225 0.3104 0.7124 0.027 Uiso 1 1 calc R . .
C3 C 0.3499(5) 0.37103(15) 0.7360(4) 0.0245(9) Uani 1 1 d . . .
H3 H 0.2781 0.3554 0.7905 0.029 Uiso 1 1 calc R . .
C4 C 0.3370(5) 0.42508(15) 0.6841(3) 0.0189(8) Uani 1 1 d . . .
C5 C 0.2151(5) 0.46453(15) 0.7051(3) 0.0185(8) Uani 1 1 d . . .
C6 C 0.1954(5) 0.51618(14) 0.6497(4) 0.0185(9) Uani 1 1 d . . .
C7 C 0.0765(5) 0.55762(16) 0.6752(4) 0.0255(9) Uani 1 1 d . . .
H7 H -0.0061 0.5542 0.7310 0.031 Uiso 1 1 calc R . .
C8 C 0.1021(5) 0.60192(16) 0.6067(4) 0.0255(9) Uani 1 1 d . . .
H8 H 0.0401 0.6350 0.6052 0.031 Uiso 1 1 calc R . .
C9 C 0.2403(5) 0.59046(15) 0.5360(3) 0.0190(8) Uani 1 1 d . . .
N2 N 0.2923(4) 0.53776(12) 0.5638(3) 0.0177(7) Uani 1 1 d . . .
C10 C 0.6925(5) 0.37352(15) 0.5453(3) 0.0192(8) Uani 1 1 d . . .
C11 C 0.7712(5) 0.31802(15) 0.5610(4) 0.0225(9) Uani 1 1 d . . .
C12 C 0.7364(6) 0.27679(17) 0.4796(4) 0.0374(11) Uani 1 1 d . . .
H12 H 0.6619 0.2834 0.4104 0.045 Uiso 1 1 calc R . .
C13 C 0.8075(6) 0.22571(18) 0.4961(5) 0.0438(13) Uani 1 1 d . . .
H13 H 0.7800 0.1973 0.4393 0.053 Uiso 1 1 calc R . .
C14 C 0.9176(7) 0.21584(19) 0.5940(5) 0.0499(14) Uani 1 1 d . . .
H14 H 0.9668 0.1807 0.6056 0.060 Uiso 1 1 calc R . .
C15 C 0.9552(9) 0.2562(2) 0.6732(5) 0.077(2) Uani 1 1 d . . .
H15 H 1.0342 0.2500 0.7399 0.092 Uiso 1 1 calc R . .
C16 C 0.8791(8) 0.3077(2) 0.6586(5) 0.0613(18) Uani 1 1 d . . .
H16 H 0.9031 0.3355 0.7175 0.074 Uiso 1 1 calc R . .
C17 C 0.1008(5) 0.45071(15) 0.8005(4) 0.0214(9) Uani 1 1 d . . .
C18 C 0.1643(5) 0.43798(16) 0.9168(4) 0.0250(9) Uani 1 1 d . . .
H18 H 0.2808 0.4375 0.9352 0.030 Uiso 1 1 calc R . .
C19 C 0.0612(6) 0.42588(19) 1.0070(4) 0.0295(11) Uani 1 1 d . . .
H19 H 0.1068 0.4175 1.0867 0.035 Uiso 1 1 calc R . .
C20 C -0.1086(6) 0.42600(18) 0.9808(4) 0.0321(12) Uani 1 1 d . . .
H20 H -0.1796 0.4171 1.0423 0.038 Uiso 1 1 calc R . .
C21 C -0.1746(5) 0.43898(16) 0.8665(4) 0.0300(10) Uani 1 1 d . . .
H21 H -0.2913 0.4399 0.8493 0.036 Uiso 1 1 calc R . .
C22 C -0.0707(5) 0.45087(15) 0.7752(4) 0.0245(9) Uani 1 1 d . . .
H22 H -0.1168 0.4591 0.6956 0.029 Uiso 1 1 calc R . .
O1 O 0.3465(3) 0.46695(10) 0.3628(2) 0.0233(6) Uani 1 1 d . . .
C23 C 0.3796(5) 0.42110(17) 0.3022(4) 0.0269(9) Uani 1 1 d . . .
C24 C 0.3347(5) 0.37023(17) 0.3453(4) 0.0301(10) Uani 1 1 d . . .
H24 H 0.2795 0.3680 0.4178 0.036 Uiso 1 1 calc R . .
C25 C 0.3695(5) 0.32271(17) 0.2835(4) 0.0349(11) Uani 1 1 d . . .
C26 C 0.4493(6) 0.3251(2) 0.1775(5) 0.0432(13) Uani 1 1 d . . .
H26 H 0.4748 0.2924 0.1359 0.052 Uiso 1 1 calc R . .
C27 C 0.4910(6) 0.3755(2) 0.1337(4) 0.0441(13) Uani 1 1 d . . .
H27 H 0.5433 0.3775 0.0599 0.053 Uiso 1 1 calc R . .
C28 C 0.4584(5) 0.42361(19) 0.1943(4) 0.0351(11) Uani 1 1 d . . .
H28 H 0.4895 0.4580 0.1629 0.042 Uiso 1 1 calc R . .
O2 O 0.3336(4) 0.27079(13) 0.3229(3) 0.0478(9) Uani 1 1 d . . .
C29 C 0.2600(7) 0.2660(2) 0.4340(5) 0.0545(15) Uani 1 1 d . . .
H29A H 0.3319 0.2831 0.4988 0.082 Uiso 1 1 calc R . .
H29B H 0.2447 0.2272 0.4528 0.082 Uiso 1 1 calc R . .
H29C H 0.1523 0.2845 0.4274 0.082 Uiso 1 1 calc R . .

loop_
_atom_site_aniso_label
_atom_site_aniso_U_11
_atom_site_aniso_U_22
_atom_site_aniso_U_33
_atom_site_aniso_U_23
_atom_site_aniso_U_13
_atom_site_aniso_U_12
Sn1 0.01676(15) 0.01229(16) 0.01951(18) 0.0014(2) 0.00211(12) 0.0027(2)
N1 0.0203(16) 0.0151(16) 0.0194(17) 0.0022(13) 0.0034(13) 0.0038(14)
C1 0.0195(19) 0.0147(19) 0.019(2) -0.0008(16) -0.0019(16) 0.0036(16)
C2 0.027(2) 0.015(2) 0.026(2) 0.0067(17) -0.0004(18) 0.0031(17)
C3 0.029(2) 0.017(2) 0.028(2) 0.0040(17) 0.0073(18) -0.0022(17)
C4 0.0221(19) 0.0156(19) 0.019(2) 0.0004(16) 0.0022(16) 0.0003(16)
C5 0.0190(19) 0.017(2) 0.019(2) -0.0006(16) 0.0007(16) -0.0015(16)
C6 0.0187(18) 0.015(2) 0.022(2) -0.0021(15) 0.0016(16) 0.0000(14)
C7 0.020(2) 0.023(2) 0.034(2) 0.0003(19) 0.0073(18) 0.0063(17)
C8 0.022(2) 0.020(2) 0.035(2) -0.0011(18) 0.0068(18) 0.0093(17)
C9 0.0183(18) 0.0148(19) 0.024(2) -0.0014(16) -0.0002(16) 0.0029(16)
N2 0.0190(16) 0.0144(16) 0.0198(17) -0.0010(13) 0.0018(13) 0.0024(13)
C10 0.0216(19) 0.017(2) 0.019(2) -0.0016(16) -0.0027(16) 0.0018(16)
C11 0.0204(19) 0.020(2) 0.028(2) 0.0042(18) 0.0032(17) 0.0058(17)
C12 0.037(3) 0.025(2) 0.049(3) -0.004(2) -0.005(2) 0.009(2)
C13 0.049(3) 0.020(2) 0.063(4) -0.007(2) 0.006(3) 0.003(2)
C14 0.069(4) 0.019(2) 0.063(4) 0.007(2) 0.010(3) 0.022(3)
C15 0.109(6) 0.045(4) 0.068(4) -0.006(3) -0.040(4) 0.038(4)
C16 0.093(5) 0.032(3) 0.053(3) -0.015(3) -0.031(3) 0.031(3)
C17 0.023(2) 0.015(2) 0.026(2) -0.0011(17) 0.0037(17) 0.0010(16)
C18 0.022(2) 0.026(2) 0.026(2) 0.0045(18) 0.0027(17) 0.0002(17)
C19 0.039(2) 0.030(3) 0.019(2) 0.003(2) 0.003(2) 0.001(2)
C20 0.039(3) 0.023(3) 0.036(3) -0.001(2) 0.015(2) -0.004(2)
C21 0.022(2) 0.025(2) 0.043(3) -0.007(2) 0.004(2) -0.0024(18)
C22 0.024(2) 0.021(2) 0.028(2) -0.0015(18) 0.0028(18) 0.0013(17)
O1 0.0223(14) 0.0181(14) 0.0293(16) -0.0038(12) -0.0001(12) 0.0042(12)
C23 0.0197(19) 0.027(2) 0.033(2) -0.0047(19) -0.0075(18) 0.0010(18)
C24 0.025(2) 0.029(2) 0.035(3) -0.004(2) -0.0029(19) 0.0001(19)
C25 0.028(2) 0.024(2) 0.051(3) -0.009(2) -0.006(2) 0.0020(19)
C26 0.038(3) 0.037(3) 0.054(3) -0.025(2) 0.002(2) 0.003(2)
C27 0.037(3) 0.059(3) 0.037(3) -0.015(3) 0.006(2) -0.003(3)
C28 0.034(2) 0.038(3) 0.033(3) -0.006(2) -0.001(2) -0.004(2)
O2 0.044(2) 0.0309(19) 0.068(3) -0.0079(17) -0.0032(19) 0.0001(16)
C29 0.071(4) 0.031(3) 0.059(4) 0.002(3) -0.011(3) -0.011(3)

loop_
_atom_type_symbol
_atom_type_description
_atom_type_scat_dispersion_real
_atom_type_scat_dispersion_imag
_atom_type_scat_source
C C 0.0033 0.0016 'International Tables Vol C Tables 4.2.6.8 and 6.1.1.4'
H H 0.0000 0.0000 'International Tables Vol C Tables 4.2.6.8 and 6.1.1.4'
N N 0.0061 0.0033 'International Tables Vol C Tables 4.2.6.8 and 6.1.1.4'
O O 0.0106 0.0060 'International Tables Vol C Tables 4.2.6.8 and 6.1.1.4'
Sn Sn -0.6537 1.4246 'International Tables Vol C Tables 4.2.6.8 and 6.1.1.4'

loop_
_geom_angle_atom_site_label_1
_geom_angle_atom_site_label_2
_geom_angle_atom_site_label_3
_geom_angle
_geom_angle_site_symmetry_1
_geom_angle_site_symmetry_3
_geom_angle_publ_flag
O1 Sn1 O1 179.998(1) . 3_666 ?
O1 Sn1 N2 92.01(11) . 3_666 ?
O1 Sn1 N2 87.99(11) 3_666 3_666 ?
O1 Sn1 N2 87.99(11) . . ?
O1 Sn1 N2 92.01(11) 3_666 . ?
N2 Sn1 N2 179.998(1) 3_666 . ?
O1 Sn1 N1 89.24(11) . 3_666 ?
O1 Sn1 N1 90.75(11) 3_666 3_666 ?
N2 Sn1 N1 90.14(11) 3_666 3_666 ?
N2 Sn1 N1 89.86(11) . 3_666 ?
O1 Sn1 N1 90.76(11) . . ?
O1 Sn1 N1 89.25(11) 3_666 . ?
N2 Sn1 N1 89.86(11) 3_666 . ?
N2 Sn1 N1 90.14(11) . . ?
N1 Sn1 N1 179.999(1) 3_666 . ?
C1 N1 C4 108.2(3) . . ?
C1 N1 Sn1 125.9(2) . . ?
C4 N1 Sn1 125.7(2) . . ?
N1 C1 C10 125.8(3) . . ?
N1 C1 C2 108.3(3) . . ?
C10 C1 C2 125.8(3) . . ?
C3 C2 C1 107.8(3) . . ?
C3 C2 H2 126.1 . . ?
C1 C2 H2 126.1 . . ?
C2 C3 C4 107.5(3) . . ?
C2 C3 H3 126.2 . . ?
C4 C3 H3 126.2 . . ?
N1 C4 C5 125.8(3) . . ?
N1 C4 C3 108.1(3) . . ?
C5 C4 C3 126.0(3) . . ?
C6 C5 C4 126.6(3) . . ?
C6 C5 C17 117.0(3) . . ?
C4 C5 C17 116.3(3) . . ?
N2 C6 C5 126.1(3) . . ?
N2 C6 C7 107.1(3) . . ?
C5 C6 C7 126.7(4) . . ?
C8 C7 C6 108.5(3) . . ?
C8 C7 H7 125.7 . . ?
C6 C7 H7 125.7 . . ?
C7 C8 C9 108.1(3) . . ?
C7 C8 H8 125.9 . . ?
C9 C8 H8 125.9 . . ?
N2 C9 C10 126.9(3) . 3_666 ?
N2 C9 C8 107.2(3) . . ?
C10 C9 C8 125.9(3) 3_666 . ?
C9 N2 C6 109.1(3) . . ?
C9 N2 Sn1 125.1(2) . . ?
C6 N2 Sn1 125.5(2) . . ?
C9 C10 C1 126.1(3) 3_666 . ?
C9 C10 C11 117.2(3) 3_666 . ?
C1 C10 C11 116.7(3) . . ?
C16 C11 C12 118.3(4) . . ?
C16 C11 C10 120.0(4) . . ?
C12 C11 C10 121.6(4) . . ?
C11 C12 C13 121.1(5) . . ?
C11 C12 H12 119.5 . . ?
C13 C12 H12 119.5 . . ?
C14 C13 C12 120.2(5) . . ?
C14 C13 H13 119.9 . . ?
C12 C13 H13 119.9 . . ?
C15 C14 C13 119.3(5) . . ?
C15 C14 H14 120.4 . . ?
C13 C14 H14 120.4 . . ?
C14 C15 C16 120.6(5) . . ?
C14 C15 H15 119.7 . . ?
C16 C15 H15 119.7 . . ?
C11 C16 C15 120.5(5) . . ?
C11 C16 H16 119.7 . . ?
C15 C16 H16 119.7 . . ?
C18 C17 C22 118.5(4) . . ?
C18 C17 C5 120.0(4) . . ?
C22 C17 C5 121.4(4) . . ?
C17 C18 C19 121.1(4) . . ?
C17 C18 H18 119.4 . . ?
C19 C18 H18 119.4 . . ?
C18 C19 C20 119.8(4) . . ?
C18 C19 H19 120.1 . . ?
C20 C19 H19 120.1 . . ?
C21 C20 C19 120.2(4) . . ?
C21 C20 H20 119.9 . . ?
C19 C20 H20 119.9 . . ?
C20 C21 C22 120.1(4) . . ?
C20 C21 H21 120.0 . . ?
C22 C21 H21 120.0 . . ?
C21 C22 C17 120.3(4) . . ?
C21 C22 H22 119.9 . . ?
C17 C22 H22 119.9 . . ?
C23 O1 Sn1 124.3(2) . . ?
O1 C23 C24 120.3(4) . . ?
O1 C23 C28 120.9(4) . . ?
C24 C23 C28 118.8(4) . . ?
C25 C24 C23 120.6(4) . . ?
C25 C24 H24 119.7 . . ?
C23 C24 H24 119.7 . . ?
O2 C25 C26 115.5(4) . . ?
O2 C25 C24 123.8(4) . . ?
C26 C25 C24 120.7(4) . . ?
C27 C26 C25 118.7(4) . . ?
C27 C26 H26 120.6 . . ?
C25 C26 H26 120.6 . . ?
C26 C27 C28 121.6(5) . . ?
C26 C27 H27 119.2 . . ?
C28 C27 H27 119.2 . . ?
C27 C28 C23 119.6(4) . . ?
C27 C28 H28 120.2 . . ?
C23 C28 H28 120.2 . . ?
C25 O2 C29 117.7(4) . . ?
O2 C29 H29A 109.5 . . ?
O2 C29 H29B 109.5 . . ?
H29A C29 H29B 109.5 . . ?
O2 C29 H29C 109.5 . . ?
H29A C29 H29C 109.5 . . ?
H29B C29 H29C 109.5 . . ?

loop_
_geom_bond_atom_site_label_1
_geom_bond_atom_site_label_2
_geom_bond_distance
_geom_bond_site_symmetry_2
_geom_bond_publ_flag
Sn1 O1 2.049(3) . ?
Sn1 O1 2.049(3) 3_666 ?
Sn1 N2 2.090(3) 3_666 ?
Sn1 N2 2.090(3) . ?
Sn1 N1 2.094(3) 3_666 ?
Sn1 N1 2.094(3) . ?
N1 C1 1.374(4) . ?
N1 C4 1.380(4) . ?
C1 C10 1.411(5) . ?
C1 C2 1.433(5) . ?
C2 C3 1.360(5) . ?
C2 H2 0.9500 . ?
C3 C4 1.437(5) . ?
C3 H3 0.9500 . ?
C4 C5 1.411(5) . ?
C5 C6 1.404(5) . ?
C5 C17 1.497(5) . ?
C6 N2 1.384(5) . ?
C6 C7 1.440(5) . ?
C7 C8 1.344(5) . ?
C7 H7 0.9500 . ?
C8 C9 1.444(5) . ?
C8 H8 0.9500 . ?
C9 N2 1.379(4) . ?
C9 C10 1.398(5) 3_666 ?
C10 C9 1.398(5) 3_666 ?
C10 C11 1.500(5) . ?
C11 C16 1.357(6) . ?
C11 C12 1.364(6) . ?
C12 C13 1.378(6) . ?
C12 H12 0.9500 . ?
C13 C14 1.369(7) . ?
C13 H13 0.9500 . ?
C14 C15 1.336(7) . ?
C14 H14 0.9500 . ?
C15 C16 1.401(6) . ?
C15 H15 0.9500 . ?
C16 H16 0.9500 . ?
C17 C18 1.383(5) . ?
C17 C22 1.396(5) . ?
C18 C19 1.384(5) . ?
C18 H18 0.9500 . ?
C19 C20 1.384(6) . ?
C19 H19 0.9500 . ?
C20 C21 1.370(6) . ?
C20 H20 0.9500 . ?
C21 C22 1.396(5) . ?
C21 H21 0.9500 . ?
C22 H22 0.9500 . ?
O1 C23 1.341(5) . ?
C23 C24 1.387(6) . ?
C23 C28 1.399(6) . ?
C24 C25 1.385(6) . ?
C24 H24 0.9500 . ?
C25 O2 1.377(5) . ?
C25 C26 1.384(6) . ?
C26 C27 1.374(7) . ?
C26 H26 0.9500 . ?
C27 C28 1.386(6) . ?
C27 H27 0.9500 . ?
C28 H28 0.9500 . ?
O2 C29 1.413(6) . ?
C29 H29A 0.9800 . ?
C29 H29B 0.9800 . ?
C29 H29C 0.9800 . ?
